data_7242475
loop_
_publ_author_name
'Hasuo, Naohiro'
'Takahashi, Kiyonori'
'Hisaki, Ichiro'
'Kokado, Kenta'
'Nakamura, Takayoshi'

_publ_section_title
;
 Molecular motion of halogenated ethylammonium/[18]crown-6 supramolecular
 ions in nickel dithiolate magnetic crystals
;
_journal_issue 14
_journal_name_full CrystEngComm
_journal_page_first 2756
_journal_page_last 2763
_journal_paper_doi 10.1039/D1CE00253H
_journal_volume 23
_journal_year 2021
_chemical_formula_moiety 'C6 Ni S10, C12 H24 O6, C2 H7 F N'
_chemical_formula_sum 'C20 H31 F N Ni O6 S10'
_chemical_formula_weight 779.77
_space_group_crystal_system triclinic
_space_group_IT_number 2
_space_group_name_Hall '-P 1'
_space_group_name_H-M_alt 'P -1'
_atom_sites_solution_hydrogens geom
_atom_sites_solution_primary dual
_audit_creation_date 2020-11-11
_audit_creation_method
;
Olex2 1.3-ac4
(compiled 2019.10.09 svn.r3662 for Rigaku Oxford Diffraction, GUI svn.r5959)
;
_audit_update_record
;
2020-12-31 deposited with the CCDC.	2021-03-19 downloaded from the CCDC.
;
_cell_angle_alpha 71.178(3)
_cell_angle_beta 79.806(2)
_cell_angle_gamma 80.408(2)
_cell_formula_units_Z 2
_cell_length_a 10.4520(3)
_cell_length_b 12.6374(4)
_cell_length_c 12.9527(4)
_cell_measurement_reflns_used 10633
_cell_measurement_temperature 233
_cell_measurement_theta_max 30.6840
_cell_measurement_theta_min 2.0020
_cell_volume 1582.77(9)
_computing_cell_refinement 'CrysAlisPro 1.171.41.63a (Rigaku OD, 2020)'
_computing_data_collection 'CrysAlisPro 1.171.41.63a (Rigaku OD, 2020)'
_computing_data_reduction 'CrysAlisPro 1.171.41.63a (Rigaku OD, 2020)'
_computing_molecular_graphics 'Olex2 1.3-ac4 (Dolomanov et al., 2009)'
_computing_publication_material 'Olex2 1.3-ac4 (Dolomanov et al., 2009)'
_computing_structure_refinement 'ShelXL 2018/3 (Sheldrick, 2015)'
_computing_structure_solution 'SHELXT 2018/2 (Sheldrick, 2018)'
_diffrn_ambient_temperature 233
_diffrn_detector 'Hybrid Pixel Array Detector'
_diffrn_detector_area_resol_mean 10.0000
_diffrn_detector_type HyPix
_diffrn_measured_fraction_theta_full 0.999
_diffrn_measured_fraction_theta_max 0.775
_diffrn_measurement_details
;
List of Runs (angles in degrees, time in seconds):

  # Type    Start    End  Width  t~exp~   \w     \q     \k     \f   Frames
#--------------------------------------------------------------------------
  1  \w      8.00  39.00   0.50    0.30    --    5.18 -99.00 -60.00   62
  2  \w    -18.00  38.00   0.50    0.30    --    5.18 -99.00 -30.00  112
  3  \w    -50.00  -5.00   0.50    0.30    --    5.18 -77.00 -60.00   90
  4  \w     -5.00  78.00   0.50    0.30    --    5.18  37.00  60.00  166
  5  \w    -11.00  77.00   0.50    0.30    --    5.18  77.00 120.00  176
  6  \w    -12.00  14.00   0.50    0.30    --   -4.95 -99.00-150.00   52
  7  \w     -5.00  21.00   0.50    0.30    --   -4.95 -99.00 150.00   52
;
_diffrn_measurement_device 'four-circle diffractometer'
_diffrn_measurement_device_type 'XtaLAB Synergy R, HyPix'
_diffrn_measurement_method '\w scans'
_diffrn_measurement_specimen_support 'Mitegen 50um'
_diffrn_orient_matrix_type 'CrysAlisPro convention (1999,Acta A55,543-557)'
_diffrn_orient_matrix_UB_11 -0.0026295000
_diffrn_orient_matrix_UB_12 0.0549105000
_diffrn_orient_matrix_UB_13 0.0042537000
_diffrn_orient_matrix_UB_21 -0.0104286000
_diffrn_orient_matrix_UB_22 -0.0219289000
_diffrn_orient_matrix_UB_23 0.0581977000
_diffrn_orient_matrix_UB_31 0.0685944000
_diffrn_orient_matrix_UB_32 -0.0083350000
_diffrn_orient_matrix_UB_33 0.0012107000
_diffrn_radiation_collimation 0.3
_diffrn_radiation_monochromator mirror
_diffrn_radiation_probe x-ray
_diffrn_radiation_type 'Mo K\a'
_diffrn_radiation_wavelength 0.71073
_diffrn_reflns_av_R_equivalents 0.0328
_diffrn_reflns_av_unetI/netI 0.0394
_diffrn_reflns_Laue_measured_fraction_full 0.999
_diffrn_reflns_Laue_measured_fraction_max 0.775
_diffrn_reflns_limit_h_max 12
_diffrn_reflns_limit_h_min -14
_diffrn_reflns_limit_k_max 16
_diffrn_reflns_limit_k_min -17
_diffrn_reflns_limit_l_max 16
_diffrn_reflns_limit_l_min -18
_diffrn_reflns_number 19876
_diffrn_reflns_point_group_measured_fraction_full 0.999
_diffrn_reflns_point_group_measured_fraction_max 0.775
_diffrn_reflns_theta_full 25.242
_diffrn_reflns_theta_max 31.035
_diffrn_reflns_theta_min 1.994
_diffrn_source 'micro-focus sealed X-ray tube'
_diffrn_source_current 24.0
_diffrn_source_power 1.2
_diffrn_source_target Mo
_diffrn_source_type 'Mova (Mo) X-ray Source'
_diffrn_source_voltage 50.0
_exptl_absorpt_coefficient_mu 1.315
_exptl_absorpt_correction_T_max 1.00000
_exptl_absorpt_correction_T_min 0.49603
_exptl_absorpt_correction_type multi-scan
_exptl_absorpt_process_details
;
CrysAlisPro 1.171.41.63a (Rigaku Oxford Diffraction, 2020)
Empirical absorption correction using spherical harmonics,
 implemented in SCALE3 ABSPACK scaling algorithm.
;
_exptl_crystal_colour black
_exptl_crystal_colour_primary black
_exptl_crystal_density_diffrn 1.636
_exptl_crystal_description block
_exptl_crystal_F_000 806
_exptl_crystal_size_max 0.507
_exptl_crystal_size_mid 0.211
_exptl_crystal_size_min 0.09
_refine_diff_density_max 0.342
_refine_diff_density_min -0.355
_refine_diff_density_rms 0.070
_refine_ls_extinction_method none
_refine_ls_goodness_of_fit_ref 1.044
_refine_ls_hydrogen_treatment constr
_refine_ls_matrix_type full
_refine_ls_number_parameters 372
_refine_ls_number_reflns 7847
_refine_ls_number_restraints 0
_refine_ls_restrained_S_all 1.044
_refine_ls_R_factor_all 0.0485
_refine_ls_R_factor_gt 0.0335
_refine_ls_shift/su_max 0.001
_refine_ls_shift/su_mean 0.000
_refine_ls_structure_factor_coef Fsqd
_refine_ls_weighting_details 'w=1/[\s^2^(Fo^2^)+(0.0366P)^2^+0.1442P] where P=(Fo^2^+2Fc^2^)/3'
_refine_ls_weighting_scheme calc
_refine_ls_wR_factor_gt 0.0804
_refine_ls_wR_factor_ref 0.0864
_reflns_Friedel_coverage 0.000
_reflns_number_gt 5915
_reflns_number_total 7847
_reflns_threshold_expression 'I > 2\s(I)'
_cod_data_source_file d1ce00253h2.cif
_cod_data_source_block 233k
_cod_depositor_comments 'Adding full bibliography for 7242434--7242480.cif.'
_cod_database_code 7242475
_shelx_shelxl_version_number 2018/3
_chemical_oxdiff_formula CHNOFNiS
_chemical_oxdiff_usercomment 20_20200608
_shelx_space_group_comment
;
The symmetry employed for this shelxl refinement is uniquely defined
by the following loop, which should always be used as a source of
symmetry information in preference to the above space-group names.
They are only intended as comments.
;
_reflns_odcompleteness_completeness 99.94
_reflns_odcompleteness_iscentric 1
_reflns_odcompleteness_theta 26.32
_olex2_refinement_description
;
1. Fixed Uiso
 At 1.2 times of:
  All C(H,H) groups, All C(H,H,H,H) groups, All N(H,H,H) groups
2. Others
 Sof(H1AA)=Sof(H1AB)=Sof(C2A)=Sof(H2AA)=Sof(H2AB)=Sof(F1)=1-FVAR(1)
 Sof(H1BC)=Sof(H1BD)=Sof(C2)=Sof(H2A)=Sof(H2B)=Sof(F1A)=FVAR(1)
3.a Secondary CH2 refined with riding coordinates:
 C5(H5A,H5B), C7(H7A,H7B), C6(H6A,H6B), C3(H3A,H3B), C4(H4A,H4B), C11(H11A,
 H11B), C8(H8A,H8B), C13(H13A,H13B), C12(H12A,H12B), C14(H14A,H14B), C1(H1BC,
 H1BD), C1(H1AA,H1AB), C9(H9A,H9B), C10(H10A,H10B), C2(H2A,H2B), C2A(H2AA,H2AB)
3.b Idealised Me refined as rotating group:
 N1(H1A,H1B,H1C)
;
_olex2_exptl_crystal_mounting_method loop
_olex2_submission_special_instructions 'No special instructions were received'
_oxdiff_exptl_absorpt_empirical_details
;
Empirical correction (ABSPACK) includes:
- Absorption correction using spherical harmonics
- Frame scaling
;
_oxdiff_exptl_absorpt_empirical_full_max 2.665
_oxdiff_exptl_absorpt_empirical_full_min 0.514

loop_
_space_group_symop_operation_xyz
'x, y, z'
'-x, -y, -z'

loop_
_atom_site_label
_atom_site_type_symbol
_atom_site_fract_x
_atom_site_fract_y
_atom_site_fract_z
_atom_site_U_iso_or_equiv
_atom_site_adp_type
_atom_site_occupancy
_atom_site_site_symmetry_order
_atom_site_calc_flag
_atom_site_refinement_flags_posn
_atom_site_refinement_flags_adp
_atom_site_refinement_flags_occupancy
_atom_site_disorder_assembly
_atom_site_disorder_group
Ni1 Ni 0.16338(2) 0.40515(2) 0.49126(2) 0.03019(7) Uani 1 1 d . . . . .
S2 S -0.07950(4) 0.26657(4) 0.29617(4) 0.03414(12) Uani 1 1 d . . . . .
S4 S 0.00700(5) 0.31407(4) 0.48682(4) 0.03427(11) Uani 1 1 d . . . . .
S6 S 0.10036(5) 0.36910(4) 0.66616(4) 0.03630(12) Uani 1 1 d . . . . .
S5 S 0.22919(5) 0.43961(4) 0.31665(4) 0.03687(12) Uani 1 1 d . . . . .
S8 S 0.19619(5) 0.43696(4) 0.84130(4) 0.03784(12) Uani 1 1 d . . . . .
S3 S 0.12881(5) 0.37559(5) 0.14138(5) 0.04009(13) Uani 1 1 d . . . . .
S9 S 0.40160(5) 0.55041(5) 0.68531(5) 0.04122(13) Uani 1 1 d . . . . .
S7 S 0.31531(5) 0.50046(5) 0.49528(4) 0.03910(13) Uani 1 1 d . . . . .
S10 S 0.37559(6) 0.54765(5) 0.91760(5) 0.05072(15) Uani 1 1 d . . . . .
S1 S -0.04969(6) 0.26398(6) 0.06449(5) 0.05097(15) Uani 1 1 d . . . . .
O2 O 0.16826(12) 0.89577(11) 0.28516(13) 0.0406(3) Uani 1 1 d . . . . .
O3 O 0.26723(13) 1.06532(12) 0.32946(13) 0.0424(3) Uani 1 1 d . . . . .
N1 N 0.44630(15) 0.89072(13) 0.25355(14) 0.0336(4) Uani 1 1 d . . . . .
H1A H 0.410040 0.876290 0.203075 0.040 Uiso 1 1 calc R U . . .
H1B H 0.514276 0.928875 0.220965 0.040 Uiso 1 1 calc R U . . .
H1C H 0.387539 0.931490 0.288343 0.040 Uiso 1 1 calc R U . . .
O5 O 0.68754(13) 0.97983(13) 0.13980(14) 0.0479(4) Uani 1 1 d . . . . .
O1 O 0.31756(14) 0.80836(12) 0.12224(13) 0.0429(4) Uani 1 1 d . . . . .
O6 O 0.59013(14) 0.81744(13) 0.07829(13) 0.0469(4) Uani 1 1 d . . . . .
O4 O 0.54177(14) 1.07247(12) 0.29715(14) 0.0472(4) Uani 1 1 d . . . . .
C16 C 0.02407(17) 0.32421(15) 0.35009(17) 0.0304(4) Uani 1 1 d . . . . .
C18 C 0.20469(18) 0.43541(15) 0.70606(17) 0.0321(4) Uani 1 1 d . . . . .
C19 C 0.29896(17) 0.49094(16) 0.63213(17) 0.0330(4) Uani 1 1 d . . . . .
C17 C 0.12050(18) 0.37718(16) 0.27618(17) 0.0320(4) Uani 1 1 d . . . . .
C20 C 0.32629(19) 0.51412(16) 0.82010(18) 0.0359(4) Uani 1 1 d . . . . .
C15 C -0.00221(19) 0.29989(17) 0.16204(18) 0.0369(4) Uani 1 1 d . . . . .
C5 C 0.08544(19) 0.98216(19) 0.3208(2) 0.0458(5) Uani 1 1 d . . . . .
H5A H 0.004071 0.954501 0.360876 0.055 Uiso 1 1 calc R U . . .
H5B H 0.065131 1.045914 0.257731 0.055 Uiso 1 1 calc R U . . .
C7 C 0.3320(2) 1.11484(19) 0.3880(2) 0.0465(5) Uani 1 1 d . . . . .
H7A H 0.359591 1.058211 0.453477 0.056 Uiso 1 1 calc R U . . .
H7B H 0.272721 1.173611 0.410365 0.056 Uiso 1 1 calc R U . . .
C6 C 0.1546(2) 1.01727(19) 0.3932(2) 0.0454(5) Uani 1 1 d . . . . .
H6A H 0.097409 1.071918 0.423395 0.054 Uiso 1 1 calc R U . . .
H6B H 0.179889 0.952604 0.453830 0.054 Uiso 1 1 calc R U . . .
C3 C 0.2002(2) 0.76483(18) 0.1850(2) 0.0474(5) Uani 1 1 d . . . . .
H3A H 0.220574 0.705820 0.251463 0.057 Uiso 1 1 calc R U . . .
H3B H 0.158471 0.733312 0.142230 0.057 Uiso 1 1 calc R U . . .
C4 C 0.1109(2) 0.85946(18) 0.2136(2) 0.0446(5) Uani 1 1 d . . . . .
H4A H 0.097080 0.921187 0.147298 0.054 Uiso 1 1 calc R U . . .
H4B H 0.026752 0.834460 0.249110 0.054 Uiso 1 1 calc R U . . .
C11 C 0.7705(2) 0.9023(2) 0.0905(2) 0.0545(6) Uani 1 1 d . . . . .
H11A H 0.797097 0.834138 0.147018 0.065 Uiso 1 1 calc R U . . .
H11B H 0.848542 0.935447 0.049221 0.065 Uiso 1 1 calc R U . . .
C8 C 0.4475(2) 1.16286(18) 0.3140(2) 0.0483(6) Uani 1 1 d . . . . .
H8A H 0.421508 1.211179 0.244091 0.058 Uiso 1 1 calc R U . . .
H8B H 0.484839 1.207591 0.346847 0.058 Uiso 1 1 calc R U . . .
C13 C 0.5196(2) 0.7806(2) 0.0135(2) 0.0539(6) Uani 1 1 d . . . . .
H13A H 0.576714 0.727681 -0.019089 0.065 Uiso 1 1 calc R U . . .
H13B H 0.488844 0.844443 -0.045514 0.065 Uiso 1 1 calc R U . . .
C12 C 0.6964(2) 0.8752(2) 0.0154(2) 0.0550(6) Uani 1 1 d . . . . .
H12A H 0.664189 0.944111 -0.037614 0.066 Uiso 1 1 calc R U . . .
H12B H 0.753595 0.828694 -0.024531 0.066 Uiso 1 1 calc R U . . .
C14 C 0.4063(2) 0.7256(2) 0.0849(2) 0.0548(6) Uani 1 1 d . . . . .
H14A H 0.362963 0.693509 0.043726 0.066 Uiso 1 1 calc R U . . .
H14B H 0.436141 0.665540 0.147240 0.066 Uiso 1 1 calc R U . . .
C1 C 0.4913(3) 0.7833(2) 0.3339(2) 0.0591(7) Uani 1 1 d . . . . .
H1BC H 0.427277 0.731259 0.348066 0.071 Uiso 0.668(8) 1 calc R U P A 2
H1BD H 0.572910 0.751066 0.301192 0.071 Uiso 0.668(8) 1 calc R U P A 2
H1AA H 0.490979 0.722251 0.304014 0.071 Uiso 0.332(8) 1 calc R U P A 1
H1AB H 0.581013 0.785232 0.342985 0.071 Uiso 0.332(8) 1 calc R U P A 1
C9 C 0.6636(2) 1.1099(2) 0.2408(2) 0.0569(6) Uani 1 1 d . . . . .
H9A H 0.705361 1.136478 0.287389 0.068 Uiso 1 1 calc R U . . .
H9B H 0.649531 1.171457 0.174458 0.068 Uiso 1 1 calc R U . . .
C10 C 0.7493(2) 1.0131(2) 0.2119(2) 0.0564(6) Uani 1 1 d . . . . .
H10A H 0.834457 1.035694 0.176144 0.068 Uiso 1 1 calc R U . . .
H10B H 0.761601 0.950749 0.277995 0.068 Uiso 1 1 calc R U . . .
C2 C 0.5111(5) 0.7935(3) 0.4361(3) 0.0566(14) Uani 0.668(8) 1 d . . P A 2
H2A H 0.562934 0.854011 0.425307 0.068 Uiso 0.668(8) 1 calc R U P A 2
H2B H 0.553191 0.723801 0.481319 0.068 Uiso 0.668(8) 1 calc R U P A 2
C2A C 0.4169(10) 0.7607(6) 0.4358(6) 0.050(3) Uani 0.332(8) 1 d . . P A 1
H2AA H 0.453396 0.689312 0.482573 0.060 Uiso 0.332(8) 1 calc R U P A 1
H2AB H 0.329049 0.752271 0.427454 0.060 Uiso 0.332(8) 1 calc R U P A 1
F1A F 0.4087(8) 0.8429(8) 0.4889(8) 0.077(2) Uani 0.668(8) 1 d . . P A 1
F1 F 0.3719(16) 0.8197(18) 0.4861(14) 0.073(4) Uani 0.332(8) 1 d . . P A 2

loop_
_atom_site_aniso_label
_atom_site_aniso_U_11
_atom_site_aniso_U_22
_atom_site_aniso_U_33
_atom_site_aniso_U_23
_atom_site_aniso_U_13
_atom_site_aniso_U_12
Ni1 0.03118(13) 0.02902(13) 0.03316(15) -0.01261(11) -0.00458(10) -0.00439(10)
S2 0.0315(2) 0.0360(2) 0.0384(3) -0.0137(2) -0.0046(2) -0.00875(19)
S4 0.0355(2) 0.0365(3) 0.0330(3) -0.0121(2) -0.0020(2) -0.0096(2)
S6 0.0417(3) 0.0355(3) 0.0348(3) -0.0104(2) -0.0041(2) -0.0147(2)
S5 0.0382(3) 0.0404(3) 0.0371(3) -0.0154(2) -0.0008(2) -0.0156(2)
S8 0.0475(3) 0.0363(3) 0.0315(3) -0.0102(2) -0.0058(2) -0.0091(2)
S3 0.0383(3) 0.0527(3) 0.0346(3) -0.0187(3) 0.0011(2) -0.0152(2)
S9 0.0334(2) 0.0558(3) 0.0440(3) -0.0262(3) -0.0015(2) -0.0129(2)
S7 0.0366(3) 0.0516(3) 0.0357(3) -0.0207(3) 0.0022(2) -0.0156(2)
S10 0.0608(4) 0.0560(4) 0.0478(4) -0.0274(3) -0.0163(3) -0.0080(3)
S1 0.0505(3) 0.0702(4) 0.0443(3) -0.0275(3) -0.0074(3) -0.0186(3)
O2 0.0335(7) 0.0367(7) 0.0550(10) -0.0171(7) -0.0098(6) -0.0032(6)
O3 0.0422(8) 0.0451(8) 0.0454(9) -0.0212(7) -0.0047(7) -0.0063(6)
N1 0.0338(8) 0.0352(8) 0.0330(9) -0.0114(7) -0.0060(7) -0.0036(7)
O5 0.0317(7) 0.0503(9) 0.0601(11) -0.0142(8) -0.0096(7) -0.0016(6)
O1 0.0464(8) 0.0361(8) 0.0531(10) -0.0217(7) -0.0090(7) -0.0041(6)
O6 0.0469(8) 0.0556(9) 0.0371(9) -0.0184(8) -0.0031(7) 0.0029(7)
O4 0.0419(8) 0.0376(8) 0.0672(11) -0.0185(8) -0.0108(7) -0.0100(6)
C16 0.0309(9) 0.0279(9) 0.0368(11) -0.0150(8) -0.0065(8) -0.0030(7)
C18 0.0354(9) 0.0287(9) 0.0340(11) -0.0122(8) -0.0073(8) -0.0003(8)
C19 0.0302(9) 0.0352(10) 0.0399(12) -0.0195(9) -0.0072(8) -0.0018(8)
C17 0.0329(9) 0.0318(9) 0.0344(11) -0.0145(9) -0.0045(8) -0.0033(8)
C20 0.0376(10) 0.0338(10) 0.0386(12) -0.0149(9) -0.0086(9) 0.0012(8)
C15 0.0342(10) 0.0389(11) 0.0407(12) -0.0161(10) -0.0049(9) -0.0046(8)
C5 0.0311(10) 0.0455(12) 0.0599(15) -0.0188(11) -0.0020(10) -0.0007(9)
C7 0.0551(13) 0.0422(12) 0.0511(14) -0.0263(11) -0.0136(11) 0.0010(10)
C6 0.0417(11) 0.0474(12) 0.0462(14) -0.0191(11) -0.0026(10) 0.0039(10)
C3 0.0538(13) 0.0394(11) 0.0580(15) -0.0174(11) -0.0143(11) -0.0175(10)
C4 0.0371(10) 0.0428(12) 0.0570(15) -0.0128(11) -0.0107(10) -0.0125(9)
C11 0.0333(11) 0.0573(14) 0.0604(16) -0.0097(13) 0.0021(10) 0.0040(10)
C8 0.0587(14) 0.0349(11) 0.0615(16) -0.0226(11) -0.0202(12) -0.0041(10)
C13 0.0635(15) 0.0584(15) 0.0457(14) -0.0312(12) -0.0112(12) 0.0117(12)
C12 0.0517(13) 0.0607(15) 0.0444(14) -0.0148(12) 0.0015(11) 0.0054(12)
C14 0.0689(16) 0.0471(13) 0.0608(16) -0.0341(13) -0.0144(13) 0.0014(12)
C1 0.0778(17) 0.0448(13) 0.0438(15) -0.0055(12) -0.0107(13) 0.0099(12)
C9 0.0472(13) 0.0551(14) 0.0775(19) -0.0188(14) -0.0188(12) -0.0225(11)
C10 0.0329(11) 0.0627(15) 0.0725(18) -0.0106(14) -0.0160(11) -0.0125(10)
C2 0.069(3) 0.050(2) 0.047(2) -0.0091(18) -0.022(2) 0.009(2)
C2A 0.074(6) 0.032(3) 0.037(4) 0.003(3) -0.017(4) 0.000(4)
F1A 0.112(6) 0.073(3) 0.048(2) -0.028(2) -0.035(4) 0.029(3)
F1 0.071(6) 0.098(10) 0.035(5) -0.014(5) -0.006(4) 0.016(5)

loop_
_atom_type_symbol
_atom_type_description
_atom_type_scat_dispersion_real
_atom_type_scat_dispersion_imag
_atom_type_scat_source
C C 0.0033 0.0016 'International Tables Vol C Tables 4.2.6.8 and 6.1.1.4'
H H 0.0000 0.0000 'International Tables Vol C Tables 4.2.6.8 and 6.1.1.4'
F F 0.0171 0.0103 'International Tables Vol C Tables 4.2.6.8 and 6.1.1.4'
N N 0.0061 0.0033 'International Tables Vol C Tables 4.2.6.8 and 6.1.1.4'
Ni Ni 0.3393 1.1124 'International Tables Vol C Tables 4.2.6.8 and 6.1.1.4'
O O 0.0106 0.0060 'International Tables Vol C Tables 4.2.6.8 and 6.1.1.4'
S S 0.1246 0.1234 'International Tables Vol C Tables 4.2.6.8 and 6.1.1.4'

loop_
_geom_angle_atom_site_label_1
_geom_angle_atom_site_label_2
_geom_angle_atom_site_label_3
_geom_angle
_geom_angle_site_symmetry_1
_geom_angle_site_symmetry_3
_geom_angle_publ_flag
S6 Ni1 S4 87.07(2) . . ?
S6 Ni1 S5 179.14(2) . . ?
S6 Ni1 S7 92.77(2) . . ?
S5 Ni1 S4 93.26(2) . . ?
S7 Ni1 S4 178.30(2) . . ?
S7 Ni1 S5 86.92(2) . . ?
C15 S2 C16 97.70(10) . . ?
C16 S4 Ni1 101.80(7) . . ?
C18 S6 Ni1 102.60(7) . . ?
C17 S5 Ni1 102.09(7) . . ?
C20 S8 C18 97.26(10) . . ?
C15 S3 C17 97.40(10) . . ?
C20 S9 C19 97.41(10) . . ?
C19 S7 Ni1 102.33(7) . . ?
C4 O2 C5 112.08(15) . . ?
C6 O3 C7 112.65(17) . . ?
H1A N1 H1B 109.5 . . ?
H1A N1 H1C 109.5 . . ?
H1B N1 H1C 109.5 . . ?
C1 N1 H1A 109.5 . . ?
C1 N1 H1B 109.5 . . ?
C1 N1 H1C 109.5 . . ?
C10 O5 C11 113.30(17) . . ?
C14 O1 C3 112.37(17) . . ?
C12 O6 C13 112.83(19) . . ?
C9 O4 C8 112.25(17) . . ?
S4 C16 S2 122.57(12) . . ?
C17 C16 S2 115.43(15) . . ?
C17 C16 S4 121.99(14) . . ?
S6 C18 S8 122.84(12) . . ?
C19 C18 S6 120.91(15) . . ?
C19 C18 S8 116.24(14) . . ?
S7 C19 S9 122.75(12) . . ?
C18 C19 S9 115.89(15) . . ?
C18 C19 S7 121.36(14) . . ?
S5 C17 S3 122.65(12) . . ?
C16 C17 S5 120.85(15) . . ?
C16 C17 S3 116.48(14) . . ?
S9 C20 S8 113.14(11) . . ?
S10 C20 S8 123.86(13) . . ?
S10 C20 S9 122.99(13) . . ?
S2 C15 S3 112.91(11) . . ?
S1 C15 S2 123.22(12) . . ?
S1 C15 S3 123.87(13) . . ?
O2 C5 H5A 110.0 . . ?
O2 C5 H5B 110.0 . . ?
O2 C5 C6 108.47(16) . . ?
H5A C5 H5B 108.4 . . ?
C6 C5 H5A 110.0 . . ?
C6 C5 H5B 110.0 . . ?
O3 C7 H7A 110.1 . . ?
O3 C7 H7B 110.1 . . ?
O3 C7 C8 108.24(18) . . ?
H7A C7 H7B 108.4 . . ?
C8 C7 H7A 110.1 . . ?
C8 C7 H7B 110.1 . . ?
O3 C6 C5 108.25(18) . . ?
O3 C6 H6A 110.0 . . ?
O3 C6 H6B 110.0 . . ?
C5 C6 H6A 110.0 . . ?
C5 C6 H6B 110.0 . . ?
H6A C6 H6B 108.4 . . ?
O1 C3 H3A 110.1 . . ?
O1 C3 H3B 110.1 . . ?
O1 C3 C4 108.03(17) . . ?
H3A C3 H3B 108.4 . . ?
C4 C3 H3A 110.1 . . ?
C4 C3 H3B 110.1 . . ?
O2 C4 C3 108.82(16) . . ?
O2 C4 H4A 109.9 . . ?
O2 C4 H4B 109.9 . . ?
C3 C4 H4A 109.9 . . ?
C3 C4 H4B 109.9 . . ?
H4A C4 H4B 108.3 . . ?
O5 C11 H11A 110.0 . . ?
O5 C11 H11B 110.0 . . ?
O5 C11 C12 108.48(17) . . ?
H11A C11 H11B 108.4 . . ?
C12 C11 H11A 110.0 . . ?
C12 C11 H11B 110.0 . . ?
O4 C8 C7 108.51(18) . . ?
O4 C8 H8A 110.0 . . ?
O4 C8 H8B 110.0 . . ?
C7 C8 H8A 110.0 . . ?
C7 C8 H8B 110.0 . . ?
H8A C8 H8B 108.4 . . ?
O6 C13 H13A 109.8 . . ?
O6 C13 H13B 109.8 . . ?
O6 C13 C14 109.2(2) . . ?
H13A C13 H13B 108.3 . . ?
C14 C13 H13A 109.8 . . ?
C14 C13 H13B 109.8 . . ?
O6 C12 C11 109.2(2) . . ?
O6 C12 H12A 109.8 . . ?
O6 C12 H12B 109.8 . . ?
C11 C12 H12A 109.8 . . ?
C11 C12 H12B 109.8 . . ?
H12A C12 H12B 108.3 . . ?
O1 C14 C13 108.48(19) . . ?
O1 C14 H14A 110.0 . . ?
O1 C14 H14B 110.0 . . ?
C13 C14 H14A 110.0 . . ?
C13 C14 H14B 110.0 . . ?
H14A C14 H14B 108.4 . . ?
N1 C1 H1BC 108.6 . . ?
N1 C1 H1BD 108.6 . . ?
N1 C1 H1AA 108.7 . . ?
N1 C1 H1AB 108.7 . . ?
H1BC C1 H1BD 107.6 . . ?
H1AA C1 H1AB 107.6 . . ?
C2 C1 N1 114.6(2) . . ?
C2 C1 H1BC 108.6 . . ?
C2 C1 H1BD 108.6 . . ?
C2A C1 N1 114.4(3) . . ?
C2A C1 H1AA 108.7 . . ?
C2A C1 H1AB 108.7 . . ?
O4 C9 H9A 110.0 . . ?
O4 C9 H9B 110.0 . . ?
O4 C9 C10 108.53(19) . . ?
H9A C9 H9B 108.4 . . ?
C10 C9 H9A 110.0 . . ?
C10 C9 H9B 110.0 . . ?
O5 C10 C9 108.26(17) . . ?
O5 C10 H10A 110.0 . . ?
O5 C10 H10B 110.0 . . ?
C9 C10 H10A 110.0 . . ?
C9 C10 H10B 110.0 . . ?
H10A C10 H10B 108.4 . . ?
C1 C2 H2A 111.5 . . ?
C1 C2 H2B 111.5 . . ?
C1 C2 F1 101.5(6) . . ?
H2A C2 H2B 109.3 . . ?
F1 C2 H2A 111.5 . . ?
F1 C2 H2B 111.5 . . ?
C1 C2A H2AA 108.6 . . ?
C1 C2A H2AB 108.6 . . ?
C1 C2A F1A 114.8(7) . . ?
H2AA C2A H2AB 107.5 . . ?
F1A C2A H2AA 108.6 . . ?
F1A C2A H2AB 108.6 . . ?

loop_
_geom_bond_atom_site_label_1
_geom_bond_atom_site_label_2
_geom_bond_distance
_geom_bond_site_symmetry_2
_geom_bond_publ_flag
Ni1 S4 2.1686(5) . ?
Ni1 S6 2.1631(6) . ?
Ni1 S5 2.1660(6) . ?
Ni1 S7 2.1638(5) . ?
S2 C16 1.7461(18) . ?
S2 C15 1.730(2) . ?
S4 C16 1.713(2) . ?
S6 C18 1.7152(19) . ?
S5 C17 1.7217(19) . ?
S8 C18 1.744(2) . ?
S8 C20 1.736(2) . ?
S3 C17 1.739(2) . ?
S3 C15 1.733(2) . ?
S9 C19 1.7476(18) . ?
S9 C20 1.731(2) . ?
S7 C19 1.717(2) . ?
S10 C20 1.640(2) . ?
S1 C15 1.648(2) . ?
O2 C5 1.422(2) . ?
O2 C4 1.411(2) . ?
O3 C7 1.433(2) . ?
O3 C6 1.417(3) . ?
N1 H1A 0.8900 . ?
N1 H1B 0.8900 . ?
N1 H1C 0.8900 . ?
N1 C1 1.482(3) . ?
O5 C11 1.430(3) . ?
O5 C10 1.422(3) . ?
O1 C3 1.432(3) . ?
O1 C14 1.425(2) . ?
O6 C13 1.433(3) . ?
O6 C12 1.413(3) . ?
O4 C8 1.426(2) . ?
O4 C9 1.424(3) . ?
C16 C17 1.360(3) . ?
C18 C19 1.358(3) . ?
C5 H5A 0.9700 . ?
C5 H5B 0.9700 . ?
C5 C6 1.489(3) . ?
C7 H7A 0.9700 . ?
C7 H7B 0.9700 . ?
C7 C8 1.485(3) . ?
C6 H6A 0.9700 . ?
C6 H6B 0.9700 . ?
C3 H3A 0.9700 . ?
C3 H3B 0.9700 . ?
C3 C4 1.493(3) . ?
C4 H4A 0.9700 . ?
C4 H4B 0.9700 . ?
C11 H11A 0.9700 . ?
C11 H11B 0.9700 . ?
C11 C12 1.495(4) . ?
C8 H8A 0.9700 . ?
C8 H8B 0.9700 . ?
C13 H13A 0.9700 . ?
C13 H13B 0.9700 . ?
C13 C14 1.487(4) . ?
C12 H12A 0.9700 . ?
C12 H12B 0.9700 . ?
C14 H14A 0.9700 . ?
C14 H14B 0.9700 . ?
C1 H1BC 0.9700 . ?
C1 H1BD 0.9700 . ?
C1 H1AA 0.9700 . ?
C1 H1AB 0.9700 . ?
C1 C2 1.423(5) . ?
C1 C2A 1.377(9) . ?
C9 H9A 0.9700 . ?
C9 H9B 0.9700 . ?
C9 C10 1.500(3) . ?
C10 H10A 0.9700 . ?
C10 H10B 0.9700 . ?
C2 H2A 0.9700 . ?
C2 H2B 0.9700 . ?
C2 F1 1.513(18) . ?
C2A H2AA 0.9700 . ?
C2A H2AB 0.9700 . ?
C2A F1A 1.405(11) . ?

loop_
_geom_torsion_atom_site_label_1
_geom_torsion_atom_site_label_2
_geom_torsion_atom_site_label_3
_geom_torsion_atom_site_label_4
_geom_torsion
_geom_torsion_site_symmetry_1
_geom_torsion_site_symmetry_2
_geom_torsion_site_symmetry_3
_geom_torsion_site_symmetry_4
_geom_torsion_publ_flag
Ni1 S4 C16 S2 -179.05(9) . . . . ?
Ni1 S4 C16 C17 1.53(16) . . . . ?
Ni1 S6 C18 S8 178.53(9) . . . . ?
Ni1 S6 C18 C19 -0.97(16) . . . . ?
Ni1 S5 C17 S3 -178.51(10) . . . . ?
Ni1 S5 C17 C16 0.26(16) . . . . ?
Ni1 S7 C19 S9 178.16(10) . . . . ?
Ni1 S7 C19 C18 -1.44(17) . . . . ?
S2 C16 C17 S5 179.26(9) . . . . ?
S2 C16 C17 S3 -1.9(2) . . . . ?
S4 C16 C17 S5 -1.3(2) . . . . ?
S4 C16 C17 S3 177.56(10) . . . . ?
S6 C18 C19 S9 -177.91(9) . . . . ?
S6 C18 C19 S7 1.7(2) . . . . ?
S8 C18 C19 S9 2.6(2) . . . . ?
S8 C18 C19 S7 -177.81(10) . . . . ?
O2 C5 C6 O3 64.3(2) . . . . ?
O3 C7 C8 O4 -69.0(2) . . . . ?
N1 C1 C2 F1 70.1(9) . . . . ?
N1 C1 C2A F1A -58.3(8) . . . . ?
O5 C11 C12 O6 -65.2(2) . . . . ?
O1 C3 C4 O2 -65.8(2) . . . . ?
O6 C13 C14 O1 65.4(2) . . . . ?
O4 C9 C10 O5 62.2(3) . . . . ?
C16 S2 C15 S3 -2.65(12) . . . . ?
C16 S2 C15 S1 177.84(13) . . . . ?
C18 S8 C20 S9 -0.78(12) . . . . ?
C18 S8 C20 S10 -179.65(12) . . . . ?
C19 S9 C20 S8 1.87(12) . . . . ?
C19 S9 C20 S10 -179.25(12) . . . . ?
C17 S3 C15 S2 1.83(12) . . . . ?
C17 S3 C15 S1 -178.66(13) . . . . ?
C20 S8 C18 S6 179.41(11) . . . . ?
C20 S8 C18 C19 -1.08(16) . . . . ?
C20 S9 C19 S7 177.69(12) . . . . ?
C20 S9 C19 C18 -2.69(16) . . . . ?
C15 S2 C16 S4 -176.69(11) . . . . ?
C15 S2 C16 C17 2.76(16) . . . . ?
C15 S3 C17 S5 178.85(12) . . . . ?
C15 S3 C17 C16 0.03(16) . . . . ?
C5 O2 C4 C3 -176.91(19) . . . . ?
C7 O3 C6 C5 172.60(16) . . . . ?
C6 O3 C7 C8 -179.74(17) . . . . ?
C3 O1 C14 C13 175.49(19) . . . . ?
C4 O2 C5 C6 -178.58(19) . . . . ?
C11 O5 C10 C9 169.1(2) . . . . ?
C8 O4 C9 C10 -171.6(2) . . . . ?
C13 O6 C12 C11 -175.48(17) . . . . ?
C12 O6 C13 C14 -177.35(18) . . . . ?
C14 O1 C3 C4 -176.34(18) . . . . ?
C9 O4 C8 C7 -171.11(19) . . . . ?
C10 O5 C11 C12 -179.0(2) . . . . ?
